data_7036370
loop_
_publ_author_name
'Modak, Sudipta'
'Gangwar, Manoj Kumar'
'Nageswar Rao, Mitta'
'Madasu, Mahesh'
'Kalita, Alok Ch'
'Dorcet, Vincent'
'Shejale, Mayuri Arun'
'Butcher, Ray J.'
'Ghosh, Prasenjit'

_publ_section_title
;
 Fluoride-free Hiyama coupling by palladium abnormal N-heterocyclic
 carbene complexes.
;
_journal_issue 40
_journal_name_full 'Dalton transactions (Cambridge, England : 2003)'
_journal_page_first 17617
_journal_page_last 17628
_journal_paper_doi 10.1039/c5dt02317c
_journal_volume 44
_journal_year 2015
_chemical_formula_moiety 'C21 H26 I2 N4 O Pd'
_chemical_formula_sum 'C21 H26 I2 N4 O Pd'
_chemical_formula_weight 710.66
_chemical_name_systematic
;
?
;
_space_group_IT_number 60
_symmetry_cell_setting orthorhombic
_symmetry_space_group_name_Hall '-P 2n 2ab'
_symmetry_space_group_name_H-M 'P b c n'
_atom_sites_solution_hydrogens geom
_atom_sites_solution_primary direct
_atom_sites_solution_secondary difmap
_audit_creation_method SHELXL-97
_audit_update_record
;
2013-01-31 deposited with the CCDC.
2015-09-02 downloaded from the CCDC.
;
_cell_angle_alpha 90.00
_cell_angle_beta 90.00
_cell_angle_gamma 90.00
_cell_formula_units_Z 8
_cell_length_a 18.784(5)
_cell_length_b 16.650(5)
_cell_length_c 15.453(4)
_cell_measurement_reflns_used 9913
_cell_measurement_temperature 150(2)
_cell_measurement_theta_max 31.4
_cell_measurement_theta_min 2.5
_cell_volume 4833(2)
_computing_cell_refinement 'CrystalClear-SM Expert 2.0 r4'
_computing_data_collection 'CrystalClear-SM Expert 2.0 r4 (Rigaku, 2009)'
_computing_data_reduction 'CrystalClear-SM Expert 2.0 r4'
_computing_molecular_graphics 'CrystalStructure 4.0 (Rigaku, 2010)'
_computing_publication_material 'CrystalStructure 4.0'
_computing_structure_refinement 'SHELXL97 (Sheldrick, 2008)'
_computing_structure_solution 'SHELXS86 (Sheldrick, 1985)'
_diffrn_ambient_temperature 150(2)
_diffrn_detector_area_resol_mean 28.5714
_diffrn_measured_fraction_theta_full 0.998
_diffrn_measured_fraction_theta_max 0.998
_diffrn_measurement_device_type 'Rigaku Saturn724+'
_diffrn_measurement_method \w
_diffrn_radiation_monochromator graphite
_diffrn_radiation_source 'fine-focus sealed tube'
_diffrn_radiation_type MoK\a
_diffrn_radiation_wavelength 0.71075
_diffrn_reflns_av_R_equivalents 0.0303
_diffrn_reflns_av_sigmaI/netI 0.0159
_diffrn_reflns_limit_h_max 22
_diffrn_reflns_limit_h_min -22
_diffrn_reflns_limit_k_max 19
_diffrn_reflns_limit_k_min -18
_diffrn_reflns_limit_l_max 18
_diffrn_reflns_limit_l_min -13
_diffrn_reflns_number 34165
_diffrn_reflns_theta_full 25.00
_diffrn_reflns_theta_max 25.00
_diffrn_reflns_theta_min 2.64
_exptl_absorpt_coefficient_mu 3.342
_exptl_absorpt_correction_T_max 0.7759
_exptl_absorpt_correction_T_min 0.6899
_exptl_absorpt_correction_type numerical
_exptl_absorpt_process_details 'NUMABS (Rigaku, 1999)'
_exptl_crystal_colour red
_exptl_crystal_density_diffrn 1.953
_exptl_crystal_density_method 'not measured'
_exptl_crystal_description Block
_exptl_crystal_F_000 2720
_exptl_crystal_size_max 0.12
_exptl_crystal_size_mid 0.08
_exptl_crystal_size_min 0.08
_refine_diff_density_max 0.782
_refine_diff_density_min -0.407
_refine_diff_density_rms 0.072
_refine_ls_extinction_method none
_refine_ls_goodness_of_fit_ref 1.247
_refine_ls_hydrogen_treatment mixed
_refine_ls_matrix_type full
_refine_ls_number_parameters 263
_refine_ls_number_reflns 4243
_refine_ls_number_restraints 0
_refine_ls_restrained_S_all 1.247
_refine_ls_R_factor_all 0.0277
_refine_ls_R_factor_gt 0.0271
_refine_ls_shift/su_max 0.001
_refine_ls_shift/su_mean 0.000
_refine_ls_structure_factor_coef Fsqd
_refine_ls_weighting_details 'calc w=1/[\s^2^(Fo^2^)+(0.0119P)^2^+8.6835P] where P=(Fo^2^+2Fc^2^)/3'
_refine_ls_weighting_scheme calc
_refine_ls_wR_factor_gt 0.0502
_refine_ls_wR_factor_ref 0.0504
_reflns_number_gt 4210
_reflns_number_total 4243
_reflns_threshold_expression >2sigma(I)
_cod_data_source_file c5dt02317c2.cif
_cod_data_source_block shelxl
_cod_depositor_comments
;
The following automatic conversions were performed:

'_exptl_absorpt_correction_type' value 'Numerical' changed to
'numerical' according to
/usr/data/users/saulius/crontab/automatic-downloads/rss-feeds/RSC/lib/dictionaries/cif_core.dic
dictionary named 'cif_core.dic' version 2.4.2 from 2011-04-26.

Automatic conversion script
Id: cif_fix_values 3271 2015-04-21 07:52:19Z andrius 

 Adding full bibliography for 7036370--7036375.cif.
;
_cod_original_sg_symbol_H-M 'P bcn'
_cod_database_code 7036370

loop_
_symmetry_equiv_pos_as_xyz
'x, y, z'
'-x+1/2, y+1/2, z'
'x, -y, z+1/2'
'-x+1/2, -y+1/2, z+1/2'
'-x, -y, -z'
'x-1/2, -y-1/2, -z'
'-x, y, -z-1/2'
'x-1/2, y-1/2, -z-1/2'

loop_
_atom_site_label
_atom_site_type_symbol
_atom_site_fract_x
_atom_site_fract_y
_atom_site_fract_z
_atom_site_U_iso_or_equiv
_atom_site_adp_type
_atom_site_occupancy
_atom_site_symmetry_multiplicity
_atom_site_calc_flag
_atom_site_refinement_flags
Pd1 Pd 0.824722(13) 0.246773(16) 0.729519(17) 0.02294(7) Uani 1 1 d .
I1 I 0.746383(13) 0.210908(15) 0.863979(15) 0.02947(7) Uani 1 1 d .
I2 I 0.906490(14) 0.277368(16) 0.596709(17) 0.03659(8) Uani 1 1 d .
O1 O 0.66611(15) 0.13871(17) 0.50462(16) 0.0382(7) Uani 1 1 d .
H1W H 0.6914 0.1698 0.4749 0.057 Uiso 1 1 calc R
N1 N 0.84850(15) 0.35865(18) 0.78383(18) 0.0253(7) Uani 1 1 d .
N2 N 0.84207(15) 0.07638(18) 0.68217(19) 0.0266(7) Uani 1 1 d .
N3 N 0.81794(16) 0.01124(18) 0.64127(19) 0.0286(7) Uani 1 1 d .
N4 N 0.75712(17) 0.03652(18) 0.60803(19) 0.0293(7) Uani 1 1 d .
C1 C 0.91337(19) 0.3781(2) 0.8133(2) 0.0324(9) Uani 1 1 d .
H1 H 0.9502 0.3390 0.8111 0.039 Uiso 1 1 calc R
C2 C 0.9284(2) 0.4529(3) 0.8467(3) 0.0383(10) Uani 1 1 d .
H2 H 0.9749 0.4648 0.8672 0.046 Uiso 1 1 calc R
C3 C 0.8761(2) 0.5100(2) 0.8504(3) 0.0369(10) Uani 1 1 d .
H3 H 0.8857 0.5620 0.8729 0.044 Uiso 1 1 calc R
C4 C 0.8092(2) 0.4904(2) 0.8206(2) 0.0356(9) Uani 1 1 d .
H4 H 0.7718 0.5287 0.8221 0.043 Uiso 1 1 calc R
C5 C 0.7972(2) 0.4146(2) 0.7887(2) 0.0298(8) Uani 1 1 d .
H5 H 0.7507 0.4013 0.7692 0.036 Uiso 1 1 calc R
C6 C 0.79989(17) 0.1424(2) 0.6760(2) 0.0229(7) Uani 1 1 d .
C7 C 0.74297(19) 0.1150(2) 0.6256(2) 0.0239(8) Uani 1 1 d .
C8 C 0.91174(18) 0.0687(2) 0.7250(2) 0.0328(9) Uani 1 1 d .
H8A H 0.9303 0.1230 0.7381 0.039 Uiso 1 1 calc R
H8B H 0.9456 0.0424 0.6848 0.039 Uiso 1 1 calc R
C9 C 0.90784(18) 0.0209(2) 0.8071(2) 0.0291(8) Uani 1 1 d .
C10 C 0.9146(2) 0.0583(3) 0.8864(3) 0.0414(10) Uani 1 1 d .
H10 H 0.9212 0.1148 0.8893 0.050 Uiso 1 1 calc R
C11 C 0.9116(3) 0.0134(3) 0.9619(3) 0.0602(14) Uani 1 1 d .
H11 H 0.9170 0.0391 1.0164 0.072 Uiso 1 1 calc R
C12 C 0.9011(3) -0.0678(3) 0.9584(3) 0.0544(13) Uani 1 1 d .
H12 H 0.8987 -0.0981 1.0104 0.065 Uiso 1 1 calc R
C13 C 0.8939(2) -0.1053(3) 0.8809(3) 0.0459(11) Uani 1 1 d .
H13 H 0.8859 -0.1616 0.8788 0.055 Uiso 1 1 calc R
C14 C 0.8982(2) -0.0618(2) 0.8052(3) 0.0392(10) Uani 1 1 d .
H14 H 0.8945 -0.0886 0.7511 0.047 Uiso 1 1 calc R
C15 C 0.7172(2) -0.0235(2) 0.5573(3) 0.0452(11) Uani 1 1 d .
H15A H 0.7429 -0.0747 0.5580 0.068 Uiso 1 1 calc R
H15B H 0.7124 -0.0047 0.4975 0.068 Uiso 1 1 calc R
H15C H 0.6699 -0.0308 0.5827 0.068 Uiso 1 1 calc R
C16 C 0.67557(19) 0.1567(2) 0.5952(2) 0.0275(8) Uani 1 1 d .
C17 C 0.61099(19) 0.1231(2) 0.6428(3) 0.0373(10) Uani 1 1 d .
H17A H 0.6180 0.1298 0.7059 0.045 Uiso 1 1 calc R
H17B H 0.6069 0.0649 0.6307 0.045 Uiso 1 1 calc R
C18 C 0.5419(2) 0.1651(3) 0.6159(3) 0.0556(13) Uani 1 1 d .
H18A H 0.5318 0.1534 0.5542 0.067 Uiso 1 1 calc R
H18B H 0.5018 0.1441 0.6508 0.067 Uiso 1 1 calc R
C19 C 0.5479(2) 0.2548(3) 0.6286(4) 0.0595(14) Uani 1 1 d .
H19A H 0.5040 0.2811 0.6073 0.071 Uiso 1 1 calc R
H19B H 0.5525 0.2667 0.6911 0.071 Uiso 1 1 calc R
C20 C 0.6113(2) 0.2887(3) 0.5812(3) 0.0426(10) Uani 1 1 d .
H20A H 0.6150 0.3469 0.5933 0.051 Uiso 1 1 calc R
H20B H 0.6043 0.2818 0.5181 0.051 Uiso 1 1 calc R
C21 C 0.6801(2) 0.2471(2) 0.6085(2) 0.0315(9) Uani 1 1 d .
H21A H 0.7203 0.2689 0.5743 0.038 Uiso 1 1 calc R
H21B H 0.6896 0.2586 0.6703 0.038 Uiso 1 1 calc R

loop_
_atom_site_aniso_label
_atom_site_aniso_U_11
_atom_site_aniso_U_22
_atom_site_aniso_U_33
_atom_site_aniso_U_23
_atom_site_aniso_U_13
_atom_site_aniso_U_12
Pd1 0.02210(13) 0.02529(15) 0.02143(14) -0.00376(12) -0.00014(11) -0.00322(11)
I1 0.03643(14) 0.02867(14) 0.02329(12) -0.00282(10) 0.00508(10) -0.00348(10)
I2 0.03801(14) 0.03895(16) 0.03280(14) -0.00623(11) 0.01180(11) -0.01148(12)
O1 0.0528(18) 0.0372(17) 0.0247(14) 0.0017(12) -0.0119(13) -0.0062(13)
N1 0.0279(16) 0.0276(17) 0.0203(15) -0.0012(12) 0.0017(13) -0.0049(13)
N2 0.0258(15) 0.0290(17) 0.0249(16) -0.0023(13) 0.0016(13) 0.0009(13)
N3 0.0338(17) 0.0258(17) 0.0261(16) -0.0025(13) 0.0000(14) 0.0025(14)
N4 0.0387(18) 0.0249(17) 0.0242(16) -0.0031(13) -0.0045(14) -0.0047(14)
C1 0.0244(18) 0.038(2) 0.034(2) -0.0047(18) 0.0016(16) -0.0042(17)
C2 0.033(2) 0.046(3) 0.035(2) -0.0100(19) 0.0003(19) -0.0170(19)
C3 0.055(3) 0.027(2) 0.029(2) -0.0028(17) 0.005(2) -0.014(2)
C4 0.047(2) 0.030(2) 0.030(2) 0.0016(17) 0.0000(19) 0.0022(19)
C5 0.032(2) 0.029(2) 0.028(2) 0.0006(16) -0.0022(16) -0.0028(17)
C6 0.0228(17) 0.029(2) 0.0171(17) -0.0021(15) 0.0045(14) -0.0008(15)
C7 0.0317(19) 0.0231(19) 0.0170(16) 0.0002(14) 0.0021(15) -0.0029(15)
C8 0.0205(18) 0.041(2) 0.037(2) 0.0007(18) 0.0025(16) 0.0016(17)
C9 0.0158(16) 0.037(2) 0.035(2) 0.0019(17) -0.0003(16) 0.0042(15)
C10 0.056(3) 0.030(2) 0.038(2) -0.0037(19) 0.005(2) 0.005(2)
C11 0.097(4) 0.055(3) 0.029(2) 0.000(2) 0.014(3) 0.015(3)
C12 0.066(3) 0.049(3) 0.048(3) 0.014(2) 0.014(2) 0.015(3)
C13 0.038(2) 0.030(2) 0.069(3) 0.012(2) -0.011(2) 0.0023(19)
C14 0.034(2) 0.031(2) 0.052(3) -0.005(2) -0.015(2) 0.0036(18)
C15 0.067(3) 0.026(2) 0.042(3) -0.0042(19) -0.020(2) -0.006(2)
C16 0.0299(19) 0.033(2) 0.0193(18) 0.0018(16) -0.0067(15) -0.0044(16)
C17 0.033(2) 0.037(2) 0.042(2) 0.0090(19) -0.0026(18) -0.0069(18)
C18 0.027(2) 0.065(3) 0.075(4) 0.014(3) -0.007(2) -0.003(2)
C19 0.035(2) 0.065(3) 0.079(4) 0.011(3) -0.003(2) 0.017(2)
C20 0.050(2) 0.034(2) 0.044(3) 0.0027(19) -0.013(2) 0.011(2)
C21 0.037(2) 0.029(2) 0.028(2) 0.0045(17) -0.0045(17) -0.0006(17)

loop_
_atom_type_symbol
_atom_type_description
_atom_type_scat_dispersion_real
_atom_type_scat_dispersion_imag
_atom_type_scat_source
C C 0.0033 0.0016 'International Tables Vol C Tables 4.2.6.8 and 6.1.1.4'
H H 0.0000 0.0000 'International Tables Vol C Tables 4.2.6.8 and 6.1.1.4'
I I -0.4742 1.8119 'International Tables Vol C Tables 4.2.6.8 and 6.1.1.4'
N N 0.0061 0.0033 'International Tables Vol C Tables 4.2.6.8 and 6.1.1.4'
O O 0.0106 0.0060 'International Tables Vol C Tables 4.2.6.8 and 6.1.1.4'
Pd Pd -0.9988 1.0072 'International Tables Vol C Tables 4.2.6.8 and 6.1.1.4'

loop_
_geom_angle_atom_site_label_1
_geom_angle_atom_site_label_2
_geom_angle_atom_site_label_3
_geom_angle
C6 Pd1 N1 178.27(13)
C6 Pd1 I2 88.95(9)
N1 Pd1 I2 90.92(8)
C6 Pd1 I1 89.93(9)
N1 Pd1 I1 90.27(8)
I2 Pd1 I1 177.550(15)
C16 O1 H1W 109.5
C1 N1 C5 117.7(3)
C1 N1 Pd1 123.1(3)
C5 N1 Pd1 119.2(2)
N3 N2 C6 115.2(3)
N3 N2 C8 116.4(3)
C6 N2 C8 128.3(3)
N4 N3 N2 102.6(3)
N3 N4 C7 113.4(3)
N3 N4 C15 115.5(3)
C7 N4 C15 131.1(3)
N1 C1 C2 122.1(4)
N1 C1 H1 118.9
C2 C1 H1 118.9
C3 C2 C1 119.8(4)
C3 C2 H2 120.1
C1 C2 H2 120.1
C2 C3 C4 118.4(4)
C2 C3 H3 120.8
C4 C3 H3 120.8
C5 C4 C3 119.2(4)
C5 C4 H4 120.4
C3 C4 H4 120.4
N1 C5 C4 122.7(4)
N1 C5 H5 118.6
C4 C5 H5 118.6
N2 C6 C7 102.8(3)
N2 C6 Pd1 122.9(2)
C7 C6 Pd1 134.3(3)
N4 C7 C6 105.9(3)
N4 C7 C16 122.6(3)
C6 C7 C16 131.4(3)
N2 C8 C9 112.5(3)
N2 C8 H8A 109.1
C9 C8 H8A 109.1
N2 C8 H8B 109.1
C9 C8 H8B 109.1
H8A C8 H8B 107.8
C10 C9 C14 118.6(4)
C10 C9 C8 120.5(4)
C14 C9 C8 120.9(4)
C9 C10 C11 120.0(4)
C9 C10 H10 120.0
C11 C10 H10 120.0
C12 C11 C10 120.4(4)
C12 C11 H11 119.8
C10 C11 H11 119.8
C13 C12 C11 120.3(4)
C13 C12 H12 119.9
C11 C12 H12 119.9
C12 C13 C14 120.1(4)
C12 C13 H13 119.9
C14 C13 H13 119.9
C13 C14 C9 120.7(4)
C13 C14 H14 119.7
C9 C14 H14 119.7
N4 C15 H15A 109.5
N4 C15 H15B 109.5
H15A C15 H15B 109.5
N4 C15 H15C 109.5
H15A C15 H15C 109.5
H15B C15 H15C 109.5
O1 C16 C7 108.0(3)
O1 C16 C21 110.1(3)
C7 C16 C21 111.3(3)
O1 C16 C17 107.1(3)
C7 C16 C17 110.2(3)
C21 C16 C17 110.0(3)
C16 C17 C18 112.0(3)
C16 C17 H17A 109.2
C18 C17 H17A 109.2
C16 C17 H17B 109.2
C18 C17 H17B 109.2
H17A C17 H17B 107.9
C19 C18 C17 110.7(4)
C19 C18 H18A 109.5
C17 C18 H18A 109.5
C19 C18 H18B 109.5
C17 C18 H18B 109.5
H18A C18 H18B 108.1
C20 C19 C18 111.5(4)
C20 C19 H19A 109.3
C18 C19 H19A 109.3
C20 C19 H19B 109.3
C18 C19 H19B 109.3
H19A C19 H19B 108.0
C19 C20 C21 111.4(3)
C19 C20 H20A 109.4
C21 C20 H20A 109.4
C19 C20 H20B 109.4
C21 C20 H20B 109.4
H20A C20 H20B 108.0
C16 C21 C20 111.3(3)
C16 C21 H21A 109.4
C20 C21 H21A 109.4
C16 C21 H21B 109.4
C20 C21 H21B 109.4
H21A C21 H21B 108.0

loop_
_geom_bond_atom_site_label_1
_geom_bond_atom_site_label_2
_geom_bond_distance
Pd1 C6 1.980(3)
Pd1 N1 2.091(3)
Pd1 I2 2.6135(6)
Pd1 I1 2.6152(6)
O1 C16 1.442(4)
O1 H1W 0.8400
N1 C1 1.341(4)
N1 C5 1.343(5)
N2 N3 1.335(4)
N2 C6 1.358(4)
N2 C8 1.472(4)
N3 N4 1.321(4)
N4 C7 1.362(5)
N4 C15 1.474(5)
C1 C2 1.377(5)
C1 H1 0.9500
C2 C3 1.368(6)
C2 H2 0.9500
C3 C4 1.378(6)
C3 H3 0.9500
C4 C5 1.372(5)
C4 H4 0.9500
C5 H5 0.9500
C6 C7 1.399(5)
C7 C16 1.518(5)
C8 C9 1.501(5)
C8 H8A 0.9900
C8 H8B 0.9900
C9 C10 1.380(5)
C9 C14 1.389(5)
C10 C11 1.387(6)
C10 H10 0.9500
C11 C12 1.367(7)
C11 H11 0.9500
C12 C13 1.358(7)
C12 H12 0.9500
C13 C14 1.378(6)
C13 H13 0.9500
C14 H14 0.9500
C15 H15A 0.9800
C15 H15B 0.9800
C15 H15C 0.9800
C16 C21 1.523(5)
C16 C17 1.526(5)
C17 C18 1.532(6)
C17 H17A 0.9900
C17 H17B 0.9900
C18 C19 1.511(7)
C18 H18A 0.9900
C18 H18B 0.9900
C19 C20 1.507(6)
C19 H19A 0.9900
C19 H19B 0.9900
C20 C21 1.526(5)
C20 H20A 0.9900
C20 H20B 0.9900
C21 H21A 0.9900
C21 H21B 0.9900

loop_
_geom_torsion_atom_site_label_1
_geom_torsion_atom_site_label_2
_geom_torsion_atom_site_label_3
_geom_torsion_atom_site_label_4
_geom_torsion
C6 Pd1 N1 C1 -153(4)
I2 Pd1 N1 C1 -67.3(3)
I1 Pd1 N1 C1 110.5(3)
C6 Pd1 N1 C5 26(4)
I2 Pd1 N1 C5 111.7(3)
I1 Pd1 N1 C5 -70.5(3)
C6 N2 N3 N4 -0.6(4)
C8 N2 N3 N4 -178.2(3)
N2 N3 N4 C7 0.8(4)
N2 N3 N4 C15 179.6(3)
C5 N1 C1 C2 -0.8(5)
Pd1 N1 C1 C2 178.2(3)
N1 C1 C2 C3 -0.1(6)
C1 C2 C3 C4 0.4(6)
C2 C3 C4 C5 0.1(6)
C1 N1 C5 C4 1.4(5)
Pd1 N1 C5 C4 -177.7(3)
C3 C4 C5 N1 -1.1(6)
N3 N2 C6 C7 0.1(4)
C8 N2 C6 C7 177.4(3)
N3 N2 C6 Pd1 -179.0(2)
C8 N2 C6 Pd1 -1.7(5)
N1 Pd1 C6 N2 167(4)
I2 Pd1 C6 N2 81.8(3)
I1 Pd1 C6 N2 -96.1(3)
N1 Pd1 C6 C7 -11(4)
I2 Pd1 C6 C7 -97.1(3)
I1 Pd1 C6 C7 85.1(3)
N3 N4 C7 C6 -0.8(4)
C15 N4 C7 C6 -179.3(4)
N3 N4 C7 C16 -179.1(3)
C15 N4 C7 C16 2.4(6)
N2 C6 C7 N4 0.4(4)
Pd1 C6 C7 N4 179.4(3)
N2 C6 C7 C16 178.4(3)
Pd1 C6 C7 C16 -2.5(6)
N3 N2 C8 C9 -74.8(4)
C6 N2 C8 C9 107.9(4)
N2 C8 C9 C10 -108.1(4)
N2 C8 C9 C14 72.6(4)
C14 C9 C10 C11 0.0(6)
C8 C9 C10 C11 -179.3(4)
C9 C10 C11 C12 -0.9(7)
C10 C11 C12 C13 0.5(8)
C11 C12 C13 C14 0.9(7)
C12 C13 C14 C9 -1.8(6)
C10 C9 C14 C13 1.4(6)
C8 C9 C14 C13 -179.3(4)
N4 C7 C16 O1 -48.0(4)
C6 C7 C16 O1 134.2(4)
N4 C7 C16 C21 -169.0(3)
C6 C7 C16 C21 13.2(5)
N4 C7 C16 C17 68.7(4)
C6 C7 C16 C17 -109.1(4)
O1 C16 C17 C18 -64.3(4)
C7 C16 C17 C18 178.4(3)
C21 C16 C17 C18 55.4(4)
C16 C17 C18 C19 -55.5(5)
C17 C18 C19 C20 55.4(6)
C18 C19 C20 C21 -56.2(5)
O1 C16 C21 C20 62.5(4)
C7 C16 C21 C20 -177.8(3)
C17 C16 C21 C20 -55.3(4)
C19 C20 C21 C16 56.3(5)
